data_1503873
loop_
_publ_author_name
'Estarellas, Carolina'
'Rotger, M. Carmen'
'Cap\'o, Magdalena'
'Qui\~nonero, David'
'Frontera, Antonio'
'Costa, Antoni'
'Dey\`a, Pere M.'

_publ_section_title
;
 Anion-\p interactions in four-membered rings
;
_journal_coden_ASTM ORLEF7
_journal_issue 9
_journal_name_full 'Organic Letters'
_journal_page_first 1987
_journal_page_last 1990
_journal_paper_doi 10.1021/ol900470r
_journal_volume 11
_journal_year 2009
_chemical_formula_sum 'C11 H19 I N2 O3'
_chemical_formula_weight 354.18
_space_group_IT_number 19
_symmetry_cell_setting orthorhombic
_symmetry_space_group_name_Hall 'P 2ac 2ab'
_symmetry_space_group_name_H-M 'P 21 21 21'
_atom_sites_solution_hydrogens geom
_atom_sites_solution_primary direct
_atom_sites_solution_secondary difmap
_audit_creation_method SHELXL-97
_cell_angle_alpha 90.00
_cell_angle_beta 90.00
_cell_angle_gamma 90.00
_cell_formula_units_Z 4
_cell_length_a 7.3820(13)
_cell_length_b 12.748(2)
_cell_length_c 15.264(3)
_cell_measurement_reflns_used 433
_cell_measurement_temperature 150(2)
_cell_measurement_theta_max 21.22
_cell_measurement_theta_min 2.12
_cell_volume 1436.4(4)
_computing_cell_refinement 'Bruker SMART'
_computing_data_collection 'Bruker SMART'
_computing_data_reduction 'Bruker SHELXTL'
_computing_molecular_graphics 'Bruker SHELXTL'
_computing_publication_material 'Bruker SHELXTL'
_computing_structure_refinement 'SHELXL-97 (Sheldrick, 1997)'
_computing_structure_solution 'SHELXS-97 (Sheldrick, 1990)'
_diffrn_ambient_temperature 150(2)
_diffrn_detector_area_resol_mean 100
_diffrn_measured_fraction_theta_full 1.000
_diffrn_measured_fraction_theta_max 0.993
_diffrn_measurement_device_type 'CCD area detector'
_diffrn_measurement_method 'phi and omega scans'
_diffrn_radiation_monochromator graphite
_diffrn_radiation_source 'fine-focus sealed tube'
_diffrn_radiation_type MoK\a
_diffrn_radiation_wavelength 0.71073
_diffrn_reflns_av_R_equivalents 0.0319
_diffrn_reflns_av_sigmaI/netI 0.0371
_diffrn_reflns_limit_h_max 9
_diffrn_reflns_limit_h_min -9
_diffrn_reflns_limit_k_max 9
_diffrn_reflns_limit_k_min -16
_diffrn_reflns_limit_l_max 20
_diffrn_reflns_limit_l_min -20
_diffrn_reflns_number 9113
_diffrn_reflns_theta_full 25.00
_diffrn_reflns_theta_max 28.30
_diffrn_reflns_theta_min 2.08
_diffrn_standards_decay_% 0
_diffrn_standards_number 0
_exptl_absorpt_coefficient_mu 2.229
_exptl_absorpt_correction_T_max 0.7758
_exptl_absorpt_correction_T_min 0.5357
_exptl_absorpt_correction_type multi-scan
_exptl_absorpt_process_details sadabs
_exptl_crystal_colour 'PALE YELLOW'
_exptl_crystal_density_diffrn 1.638
_exptl_crystal_density_method 'not measured'
_exptl_crystal_description BLOCK
_exptl_crystal_F_000 704
_exptl_crystal_size_max 0.32
_exptl_crystal_size_mid 0.12
_exptl_crystal_size_min 0.12
_refine_diff_density_max 0.827
_refine_diff_density_min -0.420
_refine_diff_density_rms 0.072
_refine_ls_abs_structure_details 'Flack H D (1983), Acta Cryst. A39, 876-881'
_refine_ls_abs_structure_Flack 0.43(2)
_refine_ls_extinction_method none
_refine_ls_goodness_of_fit_ref 0.957
_refine_ls_hydrogen_treatment constr
_refine_ls_matrix_type full
_refine_ls_number_parameters 160
_refine_ls_number_reflns 3507
_refine_ls_number_restraints 0
_refine_ls_restrained_S_all 0.957
_refine_ls_R_factor_all 0.0255
_refine_ls_R_factor_gt 0.0232
_refine_ls_shift/su_max 0.001
_refine_ls_shift/su_mean 0.000
_refine_ls_structure_factor_coef Fsqd
_refine_ls_weighting_details 'calc w=1/[\s^2^(Fo^2^)+(0.0245P)^2^+0.0000P] where P=(Fo^2^+2Fc^2^)/3'
_refine_ls_weighting_scheme calc
_refine_ls_wR_factor_gt 0.0487
_refine_ls_wR_factor_ref 0.0497
_reflns_number_gt 3309
_reflns_number_total 3507
_reflns_threshold_expression >2sigma(I)
_cod_data_source_file ol900470r_si_002.cif
_cod_data_source_block mredo2m
_cod_depositor_comments
;
The following automatic conversions were performed:

'_symmetry_cell_setting' value 'Orthorhombic' changed to
'orthorhombic' according to
/home/saulius/struct/CIF-dictionaries/cif_core.dic dictionary named
'cif_core.dic' version 2.4.2 from 2011-04-26.

Automatic conversion script
Id: cif_fix_values 1715 2011-07-08 13:25:40Z adriana 

 Updated bibliographic information.

 Antanas Vaitkus,
 2019-09-21
;
_cod_original_sg_symbol_H-M P2(1)2(1)2(1)
_cod_database_code 1503873

loop_
_symmetry_equiv_pos_as_xyz
'x, y, z'
'-x+1/2, -y, z+1/2'
'x+1/2, -y+1/2, -z'
'-x, y+1/2, -z+1/2'

loop_
_atom_site_label
_atom_site_type_symbol
_atom_site_fract_x
_atom_site_fract_y
_atom_site_fract_z
_atom_site_U_iso_or_equiv
_atom_site_adp_type
_atom_site_occupancy
_atom_site_symmetry_multiplicity
_atom_site_calc_flag
_atom_site_refinement_flags
I1 I 0.73304(2) 0.716314(13) 0.813497(10) 0.02532(5) Uani 1 1 d .
N1 N 0.1449(3) 0.81357(19) 0.72113(15) 0.0290(6) Uani 1 1 d .
H1N H 0.0419 0.7884 0.7377 0.035 Uiso 1 1 d R
N2 N 0.2741(3) 0.90369(16) 0.91527(13) 0.0218(4) Uani 1 1 d .
O1 O 0.2107(3) 0.59160(16) 0.62115(14) 0.0413(5) Uani 1 1 d .
O2 O 0.5812(3) 0.68552(17) 0.53186(15) 0.0443(6) Uani 1 1 d .
O3 O 0.5035(2) 0.90714(16) 0.63969(12) 0.0255(4) Uani 1 1 d .
C1 C 0.2908(4) 0.6748(2) 0.62220(18) 0.0297(6) Uani 1 1 d .
C2 C 0.4646(4) 0.7181(3) 0.58119(17) 0.0292(6) Uani 1 1 d .
C3 C 0.4277(4) 0.8144(2) 0.62935(17) 0.0225(6) Uani 1 1 d .
C4 C 0.2673(3) 0.7766(2) 0.66634(16) 0.0248(5) Uani 1 1 d .
C5 C 0.6915(3) 0.9172(2) 0.61053(18) 0.0280(6) Uani 1 1 d .
H5A H 0.6982 0.9196 0.5471 0.034 Uiso 1 1 calc R
H5B H 0.7638 0.8587 0.6313 0.034 Uiso 1 1 calc R
C6 C 0.7555(5) 1.0176(2) 0.6496(2) 0.0435(7) Uani 1 1 d .
H6A H 0.7523 1.0126 0.7123 0.065 Uiso 1 1 calc R
H6B H 0.6782 1.0738 0.6307 0.065 Uiso 1 1 calc R
H6C H 0.8774 1.0312 0.6308 0.065 Uiso 1 1 calc R
C7 C 0.1524(4) 0.9195(2) 0.75687(18) 0.0280(6) Uani 1 1 d .
H7A H 0.0380 0.9343 0.7856 0.034 Uiso 1 1 calc R
H7B H 0.1647 0.9685 0.7086 0.034 Uiso 1 1 calc R
C8 C 0.3048(3) 0.9402(2) 0.82197(17) 0.0249(6) Uani 1 1 d .
H8A H 0.4136 0.9065 0.8001 0.030 Uiso 1 1 calc R
H8B H 0.3277 1.0151 0.8231 0.030 Uiso 1 1 calc R
C9 C 0.2362(4) 0.7884(2) 0.91846(17) 0.0286(5) Uani 1 1 d .
H9A H 0.2322 0.7657 0.9784 0.043 Uiso 1 1 calc R
H9B H 0.3304 0.7513 0.8881 0.043 Uiso 1 1 calc R
H9C H 0.1219 0.7744 0.8909 0.043 Uiso 1 1 calc R
C10 C 0.1207(4) 0.9630(3) 0.9572(2) 0.0397(8) Uani 1 1 d .
H10A H 0.1418 1.0370 0.9515 0.060 Uiso 1 1 calc R
H10B H 0.1135 0.9449 1.0181 0.060 Uiso 1 1 calc R
H10C H 0.0090 0.9449 0.9287 0.060 Uiso 1 1 calc R
C11 C 0.4439(4) 0.9251(2) 0.9659(2) 0.0296(7) Uani 1 1 d .
H11A H 0.5440 0.8902 0.9383 0.044 Uiso 1 1 calc R
H11B H 0.4303 0.8996 1.0247 0.044 Uiso 1 1 calc R
H11C H 0.4662 0.9993 0.9671 0.044 Uiso 1 1 calc R

loop_
_atom_site_aniso_label
_atom_site_aniso_U_11
_atom_site_aniso_U_22
_atom_site_aniso_U_33
_atom_site_aniso_U_23
_atom_site_aniso_U_13
_atom_site_aniso_U_12
I1 0.02101(7) 0.02893(9) 0.02604(8) 0.00194(7) 0.00110(7) 0.00036(7)
N1 0.0208(11) 0.0403(15) 0.0260(12) 0.0003(11) 0.0018(9) -0.0063(10)
N2 0.0220(10) 0.0217(10) 0.0217(10) -0.0002(9) 0.0022(9) 0.0027(9)
O1 0.0534(14) 0.0352(11) 0.0352(11) -0.0048(10) -0.0019(11) -0.0187(11)
O2 0.0526(13) 0.0330(12) 0.0472(13) -0.0095(11) 0.0210(12) -0.0006(10)
O3 0.0223(9) 0.0232(11) 0.0310(11) -0.0010(9) 0.0043(8) -0.0021(8)
C1 0.0338(15) 0.0320(15) 0.0232(13) 0.0002(12) -0.0041(12) -0.0059(13)
C2 0.0370(14) 0.0257(14) 0.0251(13) 0.0014(14) 0.0005(11) -0.0023(15)
C3 0.0242(13) 0.0217(14) 0.0216(13) 0.0013(11) -0.0022(11) 0.0005(10)
C4 0.0246(12) 0.0307(13) 0.0191(10) 0.0029(10) -0.0058(9) -0.0057(15)
C5 0.0209(13) 0.0367(16) 0.0263(13) 0.0069(13) 0.0062(11) -0.0014(12)
C6 0.0312(16) 0.0392(16) 0.060(2) 0.0034(15) -0.0020(17) -0.0091(16)
C7 0.0240(13) 0.0347(16) 0.0254(14) 0.0040(13) 0.0022(11) 0.0024(13)
C8 0.0276(12) 0.0232(13) 0.0239(13) 0.0029(12) 0.0038(11) 0.0001(10)
C9 0.0308(13) 0.0257(12) 0.0292(12) 0.0031(11) 0.0007(11) -0.0065(17)
C10 0.0366(17) 0.052(2) 0.0307(16) -0.0039(17) 0.0054(14) 0.0177(16)
C11 0.0294(14) 0.0293(16) 0.0301(16) -0.0015(14) -0.0045(12) -0.0037(13)

loop_
_atom_type_symbol
_atom_type_description
_atom_type_scat_dispersion_real
_atom_type_scat_dispersion_imag
_atom_type_scat_source
C C 0.0033 0.0016 'International Tables Vol C Tables 4.2.6.8 and 6.1.1.4'
H H 0.0000 0.0000 'International Tables Vol C Tables 4.2.6.8 and 6.1.1.4'
N N 0.0061 0.0033 'International Tables Vol C Tables 4.2.6.8 and 6.1.1.4'
O O 0.0106 0.0060 'International Tables Vol C Tables 4.2.6.8 and 6.1.1.4'
I I -0.4742 1.8119 'International Tables Vol C Tables 4.2.6.8 and 6.1.1.4'

loop_
_geom_angle_atom_site_label_1
_geom_angle_atom_site_label_2
_geom_angle_atom_site_label_3
_geom_angle
C4 N1 C7 122.8(2)
C4 N1 H1N 131.1
C7 N1 H1N 105.6
C9 N2 C11 108.6(2)
C9 N2 C10 109.8(2)
C11 N2 C10 108.6(2)
C9 N2 C8 111.09(19)
C11 N2 C8 107.7(2)
C10 N2 C8 111.0(2)
C3 O3 C5 116.4(2)
O1 C1 C4 135.9(3)
O1 C1 C2 135.9(3)
C4 C1 C2 88.1(2)
O2 C2 C3 137.1(3)
O2 C2 C1 136.3(3)
C3 C2 C1 86.6(2)
O3 C3 C4 128.4(3)
O3 C3 C2 137.5(2)
C4 C3 C2 94.1(2)
N1 C4 C3 135.6(3)
N1 C4 C1 133.3(2)
C3 C4 C1 91.1(2)
O3 C5 C6 104.7(2)
O3 C5 H5A 110.8
C6 C5 H5A 110.8
O3 C5 H5B 110.8
C6 C5 H5B 110.8
H5A C5 H5B 108.9
C5 C6 H6A 109.5
C5 C6 H6B 109.5
H6A C6 H6B 109.5
C5 C6 H6C 109.5
H6A C6 H6C 109.5
H6B C6 H6C 109.5
N1 C7 C8 115.6(2)
N1 C7 H7A 108.4
C8 C7 H7A 108.4
N1 C7 H7B 108.4
C8 C7 H7B 108.4
H7A C7 H7B 107.4
N2 C8 C7 116.7(2)
N2 C8 H8A 108.1
C7 C8 H8A 108.1
N2 C8 H8B 108.1
C7 C8 H8B 108.1
H8A C8 H8B 107.3
N2 C9 H9A 109.5
N2 C9 H9B 109.5
H9A C9 H9B 109.5
N2 C9 H9C 109.5
H9A C9 H9C 109.5
H9B C9 H9C 109.5
N2 C10 H10A 109.5
N2 C10 H10B 109.5
H10A C10 H10B 109.5
N2 C10 H10C 109.5
H10A C10 H10C 109.5
H10B C10 H10C 109.5
N2 C11 H11A 109.5
N2 C11 H11B 109.5
H11A C11 H11B 109.5
N2 C11 H11C 109.5
H11A C11 H11C 109.5
H11B C11 H11C 109.5

loop_
_geom_bond_atom_site_label_1
_geom_bond_atom_site_label_2
_geom_bond_distance
N1 C4 1.319(3)
N1 C7 1.458(4)
N1 H1N 0.8629
N2 C9 1.496(3)
N2 C11 1.498(3)
N2 C10 1.504(3)
N2 C8 1.515(3)
O1 C1 1.214(4)
O2 C2 1.217(3)
O3 C3 1.317(3)
O3 C5 1.463(3)
C1 C4 1.473(4)
C1 C2 1.531(4)
C2 C3 1.457(4)
C3 C4 1.397(4)
C5 C6 1.489(4)
C5 H5A 0.9700
C5 H5B 0.9700
C6 H6A 0.9600
C6 H6B 0.9600
C6 H6C 0.9600
C7 C8 1.524(4)
C7 H7A 0.9700
C7 H7B 0.9700
C8 H8A 0.9700
C8 H8B 0.9700
C9 H9A 0.9600
C9 H9B 0.9600
C9 H9C 0.9600
C10 H10A 0.9600
C10 H10B 0.9600
C10 H10C 0.9600
C11 H11A 0.9600
C11 H11B 0.9600
C11 H11C 0.9600
